data_7034548
loop_
_publ_author_name
'Fang, Bo'
'Hou, Guohua'
'Zi, Guofu'
'Fang, De-Cai'
'Walter, Marc D.'

_publ_section_title
;
 A thorium metallacyclopentadiene complex: a combined experimental and
 computational study.
;
_journal_issue 17
_journal_name_full 'Dalton transactions (Cambridge, England : 2003)'
_journal_page_first 7927
_journal_page_last 7934
_journal_paper_doi 10.1039/c5dt00838g
_journal_volume 44
_journal_year 2015
_chemical_formula_moiety 'C55 H63 N2 Si Th'
_chemical_formula_sum 'C55 H63 N2 Si Th'
_chemical_formula_weight 1012.20
_chemical_name_systematic
; 
 ? 
;
_space_group_crystal_system monoclinic
_space_group_IT_number 14
_space_group_name_Hall '-P 2yn'
_space_group_name_H-M_alt 'P 1 21/n 1'
_symmetry_space_group_name_Hall '-P 2yn'
_symmetry_space_group_name_H-M 'P 1 21/n 1'
_atom_sites_solution_hydrogens geom
_audit_creation_method SHELXL-2013
_audit_update_record
;
2014-11-11 deposited with the CCDC.
2015-03-23 downloaded from the CCDC.
;
_cell_angle_alpha 90
_cell_angle_beta 91.535(4)
_cell_angle_gamma 90
_cell_formula_units_Z 4
_cell_length_a 14.231(3)
_cell_length_b 22.998(5)
_cell_length_c 14.519(3)
_cell_measurement_reflns_used 7620
_cell_measurement_temperature 100(2)
_cell_measurement_theta_max 27.22
_cell_measurement_theta_min 2.26
_cell_volume 4750.1(17)
_computing_cell_refinement 'Bruker SAINT'
_computing_data_collection 'Bruker APEX2'
_computing_data_reduction 'Bruker SAINT'
_computing_molecular_graphics 'Bruker SHELXTL'
_computing_publication_material 'Bruker SHELXTL'
_computing_structure_refinement 'SHELXL-2013 (Sheldrick, 2013)'
_computing_structure_solution 'SHELXS-97 (Sheldrick 2008)'
_diffrn_ambient_temperature 100(2)
_diffrn_measured_fraction_theta_full 0.999
_diffrn_measured_fraction_theta_max 0.995
_diffrn_measurement_device_type 'Bruker APEX-II CCD'
_diffrn_measurement_method '\f and \w scans'
_diffrn_radiation_type MoK\a
_diffrn_radiation_wavelength 0.71073
_diffrn_reflns_av_R_equivalents 0.0568
_diffrn_reflns_av_unetI/netI 0.0660
_diffrn_reflns_Laue_measured_fraction_full 0.999
_diffrn_reflns_Laue_measured_fraction_max 0.995
_diffrn_reflns_limit_h_max 18
_diffrn_reflns_limit_h_min -18
_diffrn_reflns_limit_k_max 29
_diffrn_reflns_limit_k_min -29
_diffrn_reflns_limit_l_max 18
_diffrn_reflns_limit_l_min -12
_diffrn_reflns_number 31258
_diffrn_reflns_point_group_measured_fraction_full 0.999
_diffrn_reflns_point_group_measured_fraction_max 0.995
_diffrn_reflns_theta_full 25.242
_diffrn_reflns_theta_max 27.508
_diffrn_reflns_theta_min 1.977
_exptl_absorpt_coefficient_mu 3.202
_exptl_absorpt_correction_T_max 0.75
_exptl_absorpt_correction_T_min 0.60
_exptl_absorpt_correction_type multi-scan
_exptl_absorpt_process_details SADABS
_exptl_crystal_colour red
_exptl_crystal_density_diffrn 1.415
_exptl_crystal_description block
_exptl_crystal_F_000 2044
_exptl_crystal_size_max 0.300
_exptl_crystal_size_mid 0.200
_exptl_crystal_size_min 0.200
_refine_diff_density_max 1.123
_refine_diff_density_min -0.830
_refine_diff_density_rms 0.127
_refine_ls_extinction_method none
_refine_ls_goodness_of_fit_ref 0.994
_refine_ls_hydrogen_treatment constr
_refine_ls_matrix_type full
_refine_ls_number_parameters 545
_refine_ls_number_reflns 10866
_refine_ls_number_restraints 0
_refine_ls_restrained_S_all 0.994
_refine_ls_R_factor_all 0.0483
_refine_ls_R_factor_gt 0.0327
_refine_ls_shift/su_max 0.001
_refine_ls_shift/su_mean 0.000
_refine_ls_structure_factor_coef Fsqd
_refine_ls_weighting_details 'w=1/[\s^2^(Fo^2^)+(0.0210P)^2^] where P=(Fo^2^+2Fc^2^)/3'
_refine_ls_weighting_scheme calc
_refine_ls_wR_factor_gt 0.0676
_refine_ls_wR_factor_ref 0.0729
_reflns_Friedel_coverage 0.000
_reflns_number_gt 8613
_reflns_number_total 10866
_reflns_threshold_expression 'I > 2\s(I)'
_cod_data_source_file c5dt00838g2.cif
_cod_data_source_block compound4
_cod_depositor_comments
;
The following automatic conversions were performed:

'_exptl_absorpt_correction_type' value 'Multi-scan' changed to
'multi-scan' according to
/usr/data/users/saulius/crontab/automatic-downloads/rss-feeds/RSC/lib/dictionaries/cif_core.dic
dictionary named 'cif_core.dic' version 2.4.2 from 2011-04-26.

Automatic conversion script
Id: cif_fix_values 3105 2015-03-04 15:46:00Z robertas 

 Adding full bibliography for 7034546--7034549.cif.
;
_cod_original_cell_volume 4750.2(19)
_cod_database_code 7034548
_shelx_space_group_comment
; 
The symmetry employed for this shelxl refinement is uniquely defined 
by the following loop, which should always be used as a source of 
symmetry information in preference to the above space-group names. 
They are only intended as comments. 
;
_shelx_estimated_absorpt_t_min 0.447
_shelx_estimated_absorpt_t_max 0.567
_shelxl_version_number 2013-4

loop_
_space_group_symop_operation_xyz
'x, y, z'
'-x+1/2, y+1/2, -z+1/2'
'-x, -y, -z'
'x-1/2, -y-1/2, z-1/2'

loop_
_atom_site_label
_atom_site_type_symbol
_atom_site_fract_x
_atom_site_fract_y
_atom_site_fract_z
_atom_site_U_iso_or_equiv
_atom_site_adp_type
_atom_site_occupancy
_atom_site_site_symmetry_order
_atom_site_calc_flag
_atom_site_refinement_flags_posn
_atom_site_refinement_flags_adp
C1 C 0.3317(2) 0.16239(16) 0.4261(2) 0.0159(8) Uani 1 1 d . .
C2 C 0.3866(2) 0.20751(16) 0.4671(2) 0.0139(7) Uani 1 1 d . .
C3 C 0.4760(2) 0.18376(16) 0.4934(2) 0.0155(7) Uani 1 1 d . .
C4 C 0.4749(2) 0.12429(15) 0.4713(2) 0.0141(7) Uani 1 1 d . .
C5 C 0.3869(2) 0.11076(15) 0.4270(2) 0.0148(7) Uani 1 1 d . .
C6 C 0.2283(3) 0.16535(18) 0.3995(3) 0.0257(9) Uani 1 1 d . .
H6A H 0.2212 0.1755 0.3341 0.038 Uiso 1 1 calc R U
H6B H 0.1977 0.1950 0.4368 0.038 Uiso 1 1 calc R U
H6C H 0.1991 0.1274 0.4102 0.038 Uiso 1 1 calc R U
C7 C 0.3526(3) 0.26724(17) 0.4923(3) 0.0255(9) Uani 1 1 d . .
H7A H 0.3388 0.2683 0.5580 0.038 Uiso 1 1 calc R U
H7B H 0.2956 0.2764 0.4559 0.038 Uiso 1 1 calc R U
H7C H 0.4015 0.2959 0.4793 0.038 Uiso 1 1 calc R U
C8 C 0.5539(3) 0.21669(17) 0.5437(3) 0.0216(9) Uani 1 1 d . .
H8A H 0.6055 0.1900 0.5594 0.032 Uiso 1 1 calc R U
H8B H 0.5296 0.2337 0.6002 0.032 Uiso 1 1 calc R U
H8C H 0.5769 0.2478 0.5040 0.032 Uiso 1 1 calc R U
C9 C 0.5448(2) 0.07940(16) 0.5062(2) 0.0188(8) Uani 1 1 d . .
H9A H 0.6062 0.0978 0.5169 0.028 Uiso 1 1 calc R U
H9B H 0.5504 0.0484 0.4603 0.028 Uiso 1 1 calc R U
H9C H 0.5230 0.0628 0.5640 0.028 Uiso 1 1 calc R U
C10 C 0.3557(3) 0.05142(17) 0.3938(3) 0.0234(9) Uani 1 1 d . .
H10A H 0.3360 0.0281 0.4465 0.035 Uiso 1 1 calc R U
H10B H 0.4079 0.0320 0.3638 0.035 Uiso 1 1 calc R U
H10C H 0.3028 0.0556 0.3497 0.035 Uiso 1 1 calc R U
C11 C 0.3577(3) 0.1464(2) 0.1436(2) 0.0248(9) Uani 1 1 d . .
C12 C 0.3818(3) 0.20502(19) 0.1247(3) 0.0242(9) Uani 1 1 d . .
C13 C 0.4794(3) 0.20728(17) 0.1071(2) 0.0193(8) Uani 1 1 d . .
C14 C 0.5148(2) 0.14962(17) 0.1114(2) 0.0172(8) Uani 1 1 d . .
C15 C 0.4395(3) 0.11187(17) 0.1345(2) 0.0205(8) Uani 1 1 d . .
C16 C 0.2600(3) 0.1210(3) 0.1532(3) 0.0472(14) Uani 1 1 d . .
H16A H 0.2385 0.1045 0.0941 0.071 Uiso 1 1 calc R U
H16B H 0.2167 0.1518 0.1716 0.071 Uiso 1 1 calc R U
H16C H 0.2618 0.0904 0.2002 0.071 Uiso 1 1 calc R U
C17 C 0.3126(3) 0.2539(2) 0.1095(3) 0.0437(13) Uani 1 1 d . .
H17A H 0.3406 0.2904 0.1316 0.066 Uiso 1 1 calc R U
H17B H 0.2554 0.2458 0.1433 0.066 Uiso 1 1 calc R U
H17C H 0.2968 0.2572 0.0436 0.066 Uiso 1 1 calc R U
C18 C 0.5338(3) 0.2603(2) 0.0788(3) 0.0380(12) Uani 1 1 d . .
H18A H 0.5949 0.2609 0.1117 0.057 Uiso 1 1 calc R U
H18B H 0.4984 0.2954 0.0941 0.057 Uiso 1 1 calc R U
H18C H 0.5437 0.2591 0.0123 0.057 Uiso 1 1 calc R U
C19 C 0.6097(3) 0.1330(2) 0.0758(3) 0.0311(11) Uani 1 1 d . .
H19A H 0.6046 0.1268 0.0090 0.047 Uiso 1 1 calc R U
H19B H 0.6313 0.0971 0.1059 0.047 Uiso 1 1 calc R U
H19C H 0.6548 0.1642 0.0892 0.047 Uiso 1 1 calc R U
C20 C 0.4415(3) 0.04606(19) 0.1314(3) 0.0376(11) Uani 1 1 d . .
H20A H 0.4189 0.0305 0.1896 0.056 Uiso 1 1 calc R U
H20B H 0.5060 0.0328 0.1223 0.056 Uiso 1 1 calc R U
H20C H 0.4009 0.0323 0.0804 0.056 Uiso 1 1 calc R U
C21 C 0.6533(2) 0.17537(15) 0.3124(2) 0.0131(7) Uani 1 1 d . .
C22 C 0.7228(2) 0.21614(15) 0.3014(2) 0.0123(7) Uani 1 1 d . .
C23 C 0.7091(2) 0.28008(15) 0.3045(2) 0.0122(7) Uani 1 1 d . .
C24 C 0.6234(2) 0.30766(15) 0.3134(2) 0.0128(7) Uani 1 1 d . .
C25 C 0.6785(2) 0.11363(15) 0.3310(2) 0.0144(7) Uani 1 1 d . .
C26 C 0.6251(3) 0.06873(16) 0.2901(3) 0.0199(8) Uani 1 1 d . .
H26 H 0.5764 0.0786 0.2468 0.024 Uiso 1 1 calc R U
C27 C 0.6405(3) 0.01054(17) 0.3104(3) 0.0246(9) Uani 1 1 d . .
H27 H 0.6036 -0.0185 0.2802 0.029 Uiso 1 1 calc R U
C28 C 0.7095(3) -0.00540(17) 0.3744(3) 0.0250(9) Uani 1 1 d . .
H28 H 0.7205 -0.0452 0.3885 0.030 Uiso 1 1 calc R U
C29 C 0.7625(2) 0.03791(16) 0.4178(3) 0.0217(9) Uani 1 1 d . .
H29 H 0.8094 0.0276 0.4627 0.026 Uiso 1 1 calc R U
C30 C 0.7477(2) 0.09588(16) 0.3963(2) 0.0183(8) Uani 1 1 d . .
H30 H 0.7853 0.1246 0.4265 0.022 Uiso 1 1 calc R U
C31 C 0.8231(2) 0.19597(14) 0.2860(2) 0.0119(7) Uani 1 1 d . .
C32 C 0.8407(2) 0.16027(16) 0.2101(2) 0.0156(8) Uani 1 1 d . .
H32 H 0.7900 0.1492 0.1700 0.019 Uiso 1 1 calc R U
C33 C 0.9309(3) 0.14068(16) 0.1923(3) 0.0211(8) Uani 1 1 d . .
H33 H 0.9412 0.1170 0.1400 0.025 Uiso 1 1 calc R U
C34 C 1.0054(3) 0.15553(18) 0.2505(3) 0.0246(9) Uani 1 1 d . .
H34 H 1.0670 0.1423 0.2382 0.030 Uiso 1 1 calc R U
C35 C 0.9894(3) 0.18987(17) 0.3269(3) 0.0229(9) Uani 1 1 d . .
H35 H 1.0404 0.1999 0.3674 0.027 Uiso 1 1 calc R U
C36 C 0.8995(2) 0.20979(16) 0.3448(3) 0.0173(8) Uani 1 1 d . .
H36 H 0.8897 0.2331 0.3977 0.021 Uiso 1 1 calc R U
C37 C 0.7954(2) 0.31792(14) 0.3061(2) 0.0124(7) Uani 1 1 d . .
C38 C 0.8461(2) 0.32632(15) 0.2255(3) 0.0158(8) Uani 1 1 d . .
H38 H 0.8240 0.3095 0.1693 0.019 Uiso 1 1 calc R U
C39 C 0.9281(3) 0.35889(16) 0.2269(3) 0.0207(8) Uani 1 1 d . .
H39 H 0.9615 0.3642 0.1717 0.025 Uiso 1 1 calc R U
C40 C 0.9618(2) 0.38366(17) 0.3083(3) 0.0217(9) Uani 1 1 d . .
H40 H 1.0187 0.4052 0.3093 0.026 Uiso 1 1 calc R U
C41 C 0.9117(2) 0.37679(15) 0.3882(3) 0.0182(8) Uani 1 1 d . .
H41 H 0.9338 0.3942 0.4440 0.022 Uiso 1 1 calc R U
C42 C 0.8288(2) 0.34421(16) 0.3868(2) 0.0165(8) Uani 1 1 d . .
H42 H 0.7947 0.3400 0.4417 0.020 Uiso 1 1 calc R U
C43 C 0.6186(2) 0.37042(15) 0.3427(2) 0.0134(7) Uani 1 1 d . .
C44 C 0.6480(2) 0.41599(16) 0.2872(3) 0.0184(8) Uani 1 1 d . .
H44 H 0.6705 0.4081 0.2275 0.022 Uiso 1 1 calc R U
C45 C 0.6445(3) 0.47338(16) 0.3193(3) 0.0229(9) Uani 1 1 d . .
H45 H 0.6633 0.5044 0.2808 0.027 Uiso 1 1 calc R U
C46 C 0.6136(3) 0.48488(17) 0.4070(3) 0.0245(9) Uani 1 1 d . .
H46 H 0.6130 0.5237 0.4293 0.029 Uiso 1 1 calc R U
C47 C 0.5833(3) 0.43957(17) 0.4628(3) 0.0230(9) Uani 1 1 d . .
H47 H 0.5612 0.4476 0.5226 0.028 Uiso 1 1 calc R U
C48 C 0.5857(2) 0.38271(16) 0.4306(3) 0.0181(8) Uani 1 1 d . .
H48 H 0.5647 0.3519 0.4685 0.022 Uiso 1 1 calc R U
C49 C 0.4196(3) 0.34495(16) 0.2835(3) 0.0182(8) Uani 1 1 d . .
H49 H 0.4661 0.3727 0.2684 0.022 Uiso 1 1 calc R U
C50 C 0.2717(3) 0.4158(2) 0.1792(3) 0.0353(11) Uani 1 1 d . .
H50A H 0.2778 0.3905 0.1254 0.053 Uiso 1 1 calc R U
H50B H 0.3171 0.4477 0.1759 0.053 Uiso 1 1 calc R U
H50C H 0.2079 0.4317 0.1801 0.053 Uiso 1 1 calc R U
C51 C 0.2942(3) 0.42392(19) 0.3866(3) 0.0361(11) Uani 1 1 d . .
H51A H 0.2320 0.4418 0.3904 0.054 Uiso 1 1 calc R U
H51B H 0.3416 0.4543 0.3784 0.054 Uiso 1 1 calc R U
H51C H 0.3086 0.4024 0.4435 0.054 Uiso 1 1 calc R U
C52 C 0.2041(3) 0.31555(18) 0.2986(3) 0.0265(9) Uani 1 1 d . .
H52A H 0.1586 0.3180 0.2469 0.040 Uiso 1 1 calc R U
H52B H 0.1717 0.3213 0.3566 0.040 Uiso 1 1 calc R U
H52C H 0.2341 0.2772 0.2988 0.040 Uiso 1 1 calc R U
C53 C 0.4944(3) 0.5389(2) 0.9292(4) 0.0477(14) Uani 1 1 d . .
H53 H 0.4899 0.5659 0.8798 0.057 Uiso 1 1 calc R U
C54 C 0.5102(3) 0.4816(3) 0.9114(4) 0.0475(14) Uani 1 1 d . .
H54 H 0.5179 0.4692 0.8497 0.057 Uiso 1 1 calc R U
C55 C 0.5151(3) 0.4421(2) 0.9813(4) 0.0457(13) Uani 1 1 d . .
H55 H 0.5250 0.4021 0.9686 0.055 Uiso 1 1 calc R U
N1 N 0.54234(19) 0.27405(13) 0.3087(2) 0.0139(6) Uani 1 1 d . .
N2 N 0.45001(19) 0.29219(14) 0.29963(19) 0.0135(6) Uani 1 1 d . .
Si1 Si 0.29532(7) 0.37288(5) 0.28620(8) 0.0200(2) Uani 1 1 d . .
Th1 Th 0.47509(2) 0.18339(2) 0.29818(2) 0.01137(4) Uani 1 1 d . .

loop_
_atom_site_aniso_label
_atom_site_aniso_U_11
_atom_site_aniso_U_22
_atom_site_aniso_U_33
_atom_site_aniso_U_23
_atom_site_aniso_U_13
_atom_site_aniso_U_12
C1 0.0098(17) 0.023(2) 0.0148(19) 0.0049(15) 0.0017(14) 0.0003(14)
C2 0.0179(18) 0.0156(18) 0.0083(18) 0.0023(14) 0.0032(14) 0.0027(15)
C3 0.0188(18) 0.0155(18) 0.0122(17) 0.0012(15) -0.0013(14) -0.0003(15)
C4 0.0189(19) 0.0134(18) 0.0101(17) 0.0015(14) 0.0038(14) 0.0021(14)
C5 0.0166(18) 0.0144(18) 0.0134(18) 0.0006(14) 0.0039(14) -0.0024(14)
C6 0.016(2) 0.035(2) 0.025(2) 0.0029(18) -0.0007(16) 0.0015(17)
C7 0.035(2) 0.024(2) 0.018(2) 0.0009(17) 0.0049(17) 0.0103(18)
C8 0.022(2) 0.027(2) 0.016(2) 0.0012(17) -0.0046(16) -0.0061(17)
C9 0.0193(19) 0.023(2) 0.0140(19) 0.0033(16) 0.0067(15) 0.0041(16)
C10 0.029(2) 0.024(2) 0.018(2) 0.0007(17) 0.0003(16) -0.0064(18)
C11 0.0173(19) 0.049(3) 0.0083(19) -0.0027(18) -0.0038(15) -0.0070(18)
C12 0.023(2) 0.038(2) 0.011(2) -0.0044(17) -0.0036(16) 0.0111(18)
C13 0.025(2) 0.022(2) 0.0101(19) 0.0012(15) -0.0010(15) -0.0026(17)
C14 0.0184(19) 0.025(2) 0.0077(18) -0.0026(15) -0.0004(14) 0.0015(16)
C15 0.025(2) 0.024(2) 0.0120(19) -0.0033(16) -0.0046(15) -0.0048(17)
C16 0.024(2) 0.097(4) 0.021(2) -0.006(3) 0.0001(19) -0.021(3)
C17 0.049(3) 0.061(3) 0.020(2) -0.011(2) -0.012(2) 0.030(3)
C18 0.055(3) 0.037(3) 0.021(2) 0.011(2) -0.005(2) -0.013(2)
C19 0.022(2) 0.058(3) 0.013(2) -0.001(2) 0.0044(16) 0.011(2)
C20 0.060(3) 0.028(2) 0.025(2) -0.005(2) -0.005(2) -0.014(2)
C21 0.0148(17) 0.0141(19) 0.0105(17) -0.0019(14) 0.0011(13) 0.0019(14)
C22 0.0102(16) 0.0165(19) 0.0102(17) -0.0023(14) -0.0004(13) 0.0021(14)
C23 0.0144(17) 0.0114(18) 0.0105(17) 0.0030(14) -0.0016(13) -0.0007(14)
C24 0.0133(17) 0.0157(19) 0.0093(17) 0.0045(14) 0.0011(13) -0.0004(14)
C25 0.0136(17) 0.0149(18) 0.0150(19) 0.0036(15) 0.0057(14) -0.0004(14)
C26 0.022(2) 0.021(2) 0.016(2) 0.0037(16) 0.0014(15) -0.0004(16)
C27 0.035(2) 0.015(2) 0.024(2) -0.0031(17) 0.0105(18) -0.0031(17)
C28 0.035(2) 0.014(2) 0.027(2) 0.0023(17) 0.0125(18) 0.0080(17)
C29 0.0153(18) 0.022(2) 0.028(2) 0.0096(17) 0.0070(16) 0.0067(16)
C30 0.0170(19) 0.019(2) 0.019(2) 0.0018(16) 0.0023(15) -0.0012(15)
C31 0.0111(16) 0.0106(18) 0.0141(18) 0.0035(13) 0.0013(13) 0.0026(13)
C32 0.0177(18) 0.0153(18) 0.0138(19) 0.0021(15) -0.0008(14) -0.0006(15)
C33 0.024(2) 0.019(2) 0.020(2) -0.0046(16) 0.0058(16) 0.0040(16)
C34 0.0134(19) 0.030(2) 0.031(2) 0.0006(19) 0.0033(17) 0.0072(17)
C35 0.0159(19) 0.024(2) 0.028(2) -0.0014(18) -0.0035(16) 0.0035(16)
C36 0.0163(18) 0.0166(19) 0.019(2) -0.0004(16) 0.0021(15) 0.0020(15)
C37 0.0134(17) 0.0077(16) 0.0161(18) 0.0001(14) 0.0001(13) 0.0019(14)
C38 0.0205(19) 0.0130(19) 0.0141(18) 0.0002(14) 0.0014(14) 0.0022(14)
C39 0.021(2) 0.016(2) 0.025(2) 0.0046(16) 0.0061(16) 0.0013(16)
C40 0.0134(19) 0.019(2) 0.033(2) 0.0028(17) -0.0032(16) -0.0026(15)
C41 0.0195(19) 0.0137(19) 0.021(2) -0.0015(16) -0.0055(15) 0.0002(15)
C42 0.0181(19) 0.018(2) 0.0129(19) 0.0035(15) -0.0001(14) 0.0042(15)
C43 0.0109(17) 0.0130(18) 0.0162(19) 0.0007(14) -0.0016(14) 0.0031(14)
C44 0.0158(18) 0.019(2) 0.020(2) -0.0004(16) 0.0034(15) 0.0010(15)
C45 0.028(2) 0.0126(19) 0.028(2) 0.0038(17) 0.0017(17) -0.0019(16)
C46 0.029(2) 0.015(2) 0.029(2) -0.0052(17) -0.0003(18) 0.0046(17)
C47 0.026(2) 0.026(2) 0.017(2) -0.0026(17) 0.0008(16) 0.0033(17)
C48 0.0184(19) 0.017(2) 0.019(2) 0.0035(16) 0.0016(15) 0.0020(15)
C49 0.0182(19) 0.016(2) 0.020(2) 0.0015(16) -0.0032(15) 0.0005(15)
C50 0.024(2) 0.037(3) 0.045(3) 0.016(2) -0.003(2) 0.009(2)
C51 0.031(2) 0.030(3) 0.047(3) -0.013(2) -0.003(2) 0.011(2)
C52 0.021(2) 0.034(2) 0.024(2) 0.0025(19) -0.0009(16) 0.0023(18)
C53 0.027(3) 0.059(4) 0.057(4) 0.030(3) -0.004(2) -0.011(2)
C54 0.029(3) 0.074(4) 0.039(3) -0.020(3) 0.005(2) -0.012(3)
C55 0.024(2) 0.035(3) 0.078(4) -0.011(3) 0.000(2) 0.000(2)
N1 0.0107(14) 0.0144(16) 0.0167(16) 0.0010(13) 0.0000(12) 0.0044(12)
N2 0.0114(15) 0.0185(16) 0.0104(15) 0.0011(12) 0.0000(12) 0.0009(12)
Si1 0.0163(5) 0.0178(6) 0.0256(6) 0.0005(5) -0.0029(4) 0.0056(4)
Th1 0.01040(7) 0.01350(7) 0.01020(7) -0.00011(6) 0.00025(4) -0.00098(5)

loop_
_atom_type_symbol
_atom_type_description
_atom_type_scat_dispersion_real
_atom_type_scat_dispersion_imag
_atom_type_scat_source
C C 0.0033 0.0016 'International Tables Vol C Tables 4.2.6.8 and 6.1.1.4'
H H 0.0000 0.0000 'International Tables Vol C Tables 4.2.6.8 and 6.1.1.4'
N N 0.0061 0.0033 'International Tables Vol C Tables 4.2.6.8 and 6.1.1.4'
Si Si 0.0817 0.0704 'International Tables Vol C Tables 4.2.6.8 and 6.1.1.4'
Th Th -7.2400 8.8979 'International Tables Vol C Tables 4.2.6.8 and 6.1.1.4'

loop_
_geom_angle_atom_site_label_1
_geom_angle_atom_site_label_2
_geom_angle_atom_site_label_3
_geom_angle
_geom_angle_site_symmetry_1
_geom_angle_site_symmetry_3
C2 C1 C5 108.0(3) . .
C2 C1 C6 126.5(3) . .
C5 C1 C6 124.9(3) . .
C2 C1 Th1 75.7(2) . .
C5 C1 Th1 75.0(2) . .
C6 C1 Th1 122.4(2) . .
C1 C2 C3 108.0(3) . .
C1 C2 C7 126.3(3) . .
C3 C2 C7 125.0(3) . .
C1 C2 Th1 75.4(2) . .
C3 C2 Th1 75.2(2) . .
C7 C2 Th1 122.7(2) . .
C4 C3 C2 107.9(3) . .
C4 C3 C8 126.9(3) . .
C2 C3 C8 125.0(3) . .
C4 C3 Th1 76.6(2) . .
C2 C3 Th1 75.7(2) . .
C8 C3 Th1 117.9(2) . .
C3 C4 C5 108.6(3) . .
C3 C4 C9 125.8(3) . .
C5 C4 C9 124.3(3) . .
C3 C4 Th1 74.8(2) . .
C5 C4 Th1 74.3(2) . .
C9 C4 Th1 127.1(2) . .
C1 C5 C4 107.4(3) . .
C1 C5 C10 126.4(3) . .
C4 C5 C10 126.0(3) . .
C1 C5 Th1 75.9(2) . .
C4 C5 Th1 76.7(2) . .
C10 C5 Th1 117.1(2) . .
C1 C6 H6A 109.5 . .
C1 C6 H6B 109.5 . .
H6A C6 H6B 109.5 . .
C1 C6 H6C 109.5 . .
H6A C6 H6C 109.5 . .
H6B C6 H6C 109.5 . .
C2 C7 H7A 109.5 . .
C2 C7 H7B 109.5 . .
H7A C7 H7B 109.5 . .
C2 C7 H7C 109.5 . .
H7A C7 H7C 109.5 . .
H7B C7 H7C 109.5 . .
C3 C8 H8A 109.5 . .
C3 C8 H8B 109.5 . .
H8A C8 H8B 109.5 . .
C3 C8 H8C 109.5 . .
H8A C8 H8C 109.5 . .
H8B C8 H8C 109.5 . .
C4 C9 H9A 109.5 . .
C4 C9 H9B 109.5 . .
H9A C9 H9B 109.5 . .
C4 C9 H9C 109.5 . .
H9A C9 H9C 109.5 . .
H9B C9 H9C 109.5 . .
C5 C10 H10A 109.5 . .
C5 C10 H10B 109.5 . .
H10A C10 H10B 109.5 . .
C5 C10 H10C 109.5 . .
H10A C10 H10C 109.5 . .
H10B C10 H10C 109.5 . .
C15 C11 C12 108.1(3) . .
C15 C11 C16 123.4(4) . .
C12 C11 C16 127.5(4) . .
C15 C11 Th1 77.2(2) . .
C12 C11 Th1 74.5(2) . .
C16 C11 Th1 123.6(3) . .
C13 C12 C11 108.2(3) . .
C13 C12 C17 125.8(4) . .
C11 C12 C17 125.2(4) . .
C13 C12 Th1 74.4(2) . .
C11 C12 Th1 76.9(2) . .
C17 C12 Th1 123.0(3) . .
C14 C13 C12 107.8(3) . .
C14 C13 C18 125.6(4) . .
C12 C13 C18 126.3(4) . .
C14 C13 Th1 78.0(2) . .
C12 C13 Th1 76.7(2) . .
C18 C13 Th1 116.6(2) . .
C13 C14 C15 108.1(3) . .
C13 C14 C19 122.9(4) . .
C15 C14 C19 127.7(4) . .
C13 C14 Th1 73.3(2) . .
C15 C14 Th1 77.1(2) . .
C19 C14 Th1 126.1(2) . .
C11 C15 C14 107.8(3) . .
C11 C15 C20 125.3(4) . .
C14 C15 C20 125.9(4) . .
C11 C15 Th1 74.6(2) . .
C14 C15 Th1 74.5(2) . .
C20 C15 Th1 125.6(3) . .
C11 C16 H16A 109.5 . .
C11 C16 H16B 109.5 . .
H16A C16 H16B 109.5 . .
C11 C16 H16C 109.5 . .
H16A C16 H16C 109.5 . .
H16B C16 H16C 109.5 . .
C12 C17 H17A 109.5 . .
C12 C17 H17B 109.5 . .
H17A C17 H17B 109.5 . .
C12 C17 H17C 109.5 . .
H17A C17 H17C 109.5 . .
H17B C17 H17C 109.5 . .
C13 C18 H18A 109.5 . .
C13 C18 H18B 109.5 . .
H18A C18 H18B 109.5 . .
C13 C18 H18C 109.5 . .
H18A C18 H18C 109.5 . .
H18B C18 H18C 109.5 . .
C14 C19 H19A 109.5 . .
C14 C19 H19B 109.5 . .
H19A C19 H19B 109.5 . .
C14 C19 H19C 109.5 . .
H19A C19 H19C 109.5 . .
H19B C19 H19C 109.5 . .
C15 C20 H20A 109.5 . .
C15 C20 H20B 109.5 . .
H20A C20 H20B 109.5 . .
C15 C20 H20C 109.5 . .
H20A C20 H20C 109.5 . .
H20B C20 H20C 109.5 . .
C22 C21 C25 120.1(3) . .
C22 C21 Th1 131.2(2) . .
C25 C21 Th1 108.6(2) . .
C21 C22 C23 125.2(3) . .
C21 C22 C31 119.3(3) . .
C23 C22 C31 115.5(3) . .
C24 C23 C22 125.0(3) . .
C24 C23 C37 117.0(3) . .
C22 C23 C37 117.8(3) . .
C23 C24 N1 118.2(3) . .
C23 C24 C43 120.8(3) . .
N1 C24 C43 120.2(3) . .
C26 C25 C30 115.6(3) . .
C26 C25 C21 120.0(3) . .
C30 C25 C21 124.0(3) . .
C27 C26 C25 122.6(4) . .
C27 C26 H26 118.7 . .
C25 C26 H26 118.7 . .
C28 C27 C26 120.3(4) . .
C28 C27 H27 119.9 . .
C26 C27 H27 119.9 . .
C27 C28 C29 118.8(4) . .
C27 C28 H28 120.6 . .
C29 C28 H28 120.6 . .
C30 C29 C28 120.7(3) . .
C30 C29 H29 119.7 . .
C28 C29 H29 119.7 . .
C29 C30 C25 122.0(3) . .
C29 C30 H30 119.0 . .
C25 C30 H30 119.0 . .
C36 C31 C32 117.4(3) . .
C36 C31 C22 123.8(3) . .
C32 C31 C22 118.8(3) . .
C33 C32 C31 121.4(3) . .
C33 C32 H32 119.3 . .
C31 C32 H32 119.3 . .
C34 C33 C32 120.2(4) . .
C34 C33 H33 119.9 . .
C32 C33 H33 119.9 . .
C33 C34 C35 119.4(3) . .
C33 C34 H34 120.3 . .
C35 C34 H34 120.3 . .
C34 C35 C36 120.6(3) . .
C34 C35 H35 119.7 . .
C36 C35 H35 119.7 . .
C35 C36 C31 120.9(4) . .
C35 C36 H36 119.5 . .
C31 C36 H36 119.5 . .
C42 C37 C38 118.0(3) . .
C42 C37 C23 121.7(3) . .
C38 C37 C23 120.2(3) . .
C39 C38 C37 120.8(3) . .
C39 C38 H38 119.6 . .
C37 C38 H38 119.6 . .
C40 C39 C38 120.4(4) . .
C40 C39 H39 119.8 . .
C38 C39 H39 119.8 . .
C39 C40 C41 119.5(3) . .
C39 C40 H40 120.2 . .
C41 C40 H40 120.2 . .
C40 C41 C42 120.0(3) . .
C40 C41 H41 120.0 . .
C42 C41 H41 120.0 . .
C37 C42 C41 121.0(3) . .
C37 C42 H42 119.5 . .
C41 C42 H42 119.5 . .
C44 C43 C48 119.2(3) . .
C44 C43 C24 122.7(3) . .
C48 C43 C24 118.0(3) . .
C43 C44 C45 120.1(4) . .
C43 C44 H44 119.9 . .
C45 C44 H44 119.9 . .
C46 C45 C44 120.1(4) . .
C46 C45 H45 119.9 . .
C44 C45 H45 119.9 . .
C45 C46 C47 120.1(4) . .
C45 C46 H46 119.9 . .
C47 C46 H46 119.9 . .
C48 C47 C46 119.8(4) . .
C48 C47 H47 120.1 . .
C46 C47 H47 120.1 . .
C47 C48 C43 120.6(4) . .
C47 C48 H48 119.7 . .
C43 C48 H48 119.7 . .
N2 C49 Si1 128.3(3) . .
N2 C49 H49 115.9 . .
Si1 C49 H49 115.9 . .
Si1 C50 H50A 109.5 . .
Si1 C50 H50B 109.5 . .
H50A C50 H50B 109.5 . .
Si1 C50 H50C 109.5 . .
H50A C50 H50C 109.5 . .
H50B C50 H50C 109.5 . .
Si1 C51 H51A 109.5 . .
Si1 C51 H51B 109.5 . .
H51A C51 H51B 109.5 . .
Si1 C51 H51C 109.5 . .
H51A C51 H51C 109.5 . .
H51B C51 H51C 109.5 . .
Si1 C52 H52A 109.5 . .
Si1 C52 H52B 109.5 . .
H52A C52 H52B 109.5 . .
Si1 C52 H52C 109.5 . .
H52A C52 H52C 109.5 . .
H52B C52 H52C 109.5 . .
C54 C53 C55 120.4(5) . 3_667
C54 C53 H53 119.8 . .
C55 C53 H53 119.8 3_667 .
C53 C54 C55 120.7(5) . .
C53 C54 H54 119.7 . .
C55 C54 H54 119.7 . .
C54 C55 C53 119.0(5) . 3_667
C54 C55 H55 120.5 . .
C53 C55 H55 120.5 3_667 .
N2 N1 C24 128.6(3) . .
N2 N1 Th1 82.78(18) . .
C24 N1 Th1 148.5(2) . .
C49 N2 N1 127.4(3) . .
C49 N2 Th1 164.4(2) . .
N1 N2 Th1 64.39(17) . .
C52 Si1 C50 110.20(19) . .
C52 Si1 C51 110.4(2) . .
C50 Si1 C51 108.2(2) . .
C52 Si1 C49 114.71(18) . .
C50 Si1 C49 108.15(18) . .
C51 Si1 C49 104.93(18) . .
N1 Th1 N2 32.83(9) . .
N1 Th1 C21 69.39(10) . .
N2 Th1 C21 102.22(10) . .
N1 Th1 C5 133.17(10) . .
N2 Th1 C5 120.95(10) . .
C21 Th1 C5 111.25(10) . .
N1 Th1 C13 82.47(11) . .
N2 Th1 C13 79.79(10) . .
C21 Th1 C13 92.65(11) . .
C5 Th1 C13 141.71(10) . .
N1 Th1 C3 86.58(10) . .
N2 Th1 C3 89.17(10) . .
C21 Th1 C3 86.62(11) . .
C5 Th1 C3 47.95(10) . .
C13 Th1 C3 168.53(11) . .
N1 Th1 C1 114.63(11) . .
N2 Th1 C1 93.37(10) . .
C21 Th1 C1 131.82(10) . .
C5 Th1 C1 29.12(10) . .
C13 Th1 C1 135.19(10) . .
C3 Th1 C1 47.92(10) . .
N1 Th1 C2 87.66(10) . .
N2 Th1 C2 74.55(10) . .
C21 Th1 C2 114.06(10) . .
C5 Th1 C2 47.89(10) . .
C13 Th1 C2 146.07(11) . .
C3 Th1 C2 29.13(10) . .
C1 Th1 C2 28.95(10) . .
N1 Th1 C4 112.56(10) . .
N2 Th1 C4 117.40(10) . .
C21 Th1 C4 85.31(10) . .
C5 Th1 C4 29.07(9) . .
C13 Th1 C4 162.75(11) . .
C3 Th1 C4 28.58(10) . .
C1 Th1 C4 47.59(10) . .
C2 Th1 C4 47.38(10) . .
N1 Th1 C12 94.78(11) . .
N2 Th1 C12 76.87(11) . .
C21 Th1 C12 121.49(11) . .
C5 Th1 C12 118.80(11) . .
C13 Th1 C12 28.89(11) . .
C3 Th1 C12 150.46(11) . .
C1 Th1 C12 106.33(11) . .
C2 Th1 C12 121.34(10) . .
C4 Th1 C12 147.81(11) . .
N1 Th1 C11 123.35(11) . .
N2 Th1 C11 102.66(11) . .
C21 Th1 C11 126.56(11) . .
C5 Th1 C11 94.71(11) . .
C13 Th1 C11 47.40(11) . .
C3 Th1 C11 139.88(11) . .
C1 Th1 C11 92.72(11) . .
C2 Th1 C11 117.87(11) . .
C4 Th1 C11 121.93(11) . .
C12 Th1 C11 28.59(12) . .
N1 Th1 C14 102.37(11) . .
N2 Th1 C14 107.75(10) . .
C21 Th1 C14 80.64(10) . .
C5 Th1 C14 124.28(11) . .
C13 Th1 C14 28.71(11) . .
C3 Th1 C14 160.58(10) . .
C1 Th1 C14 136.93(10) . .
C2 Th1 C14 164.65(10) . .
C4 Th1 C14 134.59(11) . .
C12 Th1 C14 47.03(10) . .
C11 Th1 C14 46.84(10) . .

loop_
_geom_bond_atom_site_label_1
_geom_bond_atom_site_label_2
_geom_bond_distance
_geom_bond_site_symmetry_2
C1 C2 1.420(5) .
C1 C5 1.424(5) .
C1 C6 1.513(5) .
C1 Th1 2.837(4) .
C2 C3 1.428(5) .
C2 C7 1.504(5) .
C2 Th1 2.841(3) .
C3 C4 1.405(5) .
C3 C8 1.513(5) .
C3 Th1 2.835(4) .
C4 C5 1.427(5) .
C4 C9 1.511(5) .
C4 Th1 2.857(3) .
C5 C10 1.510(5) .
C5 Th1 2.826(3) .
C6 H6A 0.9800 .
C6 H6B 0.9800 .
C6 H6C 0.9800 .
C7 H7A 0.9800 .
C7 H7B 0.9800 .
C7 H7C 0.9800 .
C8 H8A 0.9800 .
C8 H8B 0.9800 .
C8 H8C 0.9800 .
C9 H9A 0.9800 .
C9 H9B 0.9800 .
C9 H9C 0.9800 .
C10 H10A 0.9800 .
C10 H10B 0.9800 .
C10 H10C 0.9800 .
C11 C15 1.419(5) .
C11 C12 1.420(6) .
C11 C16 1.516(5) .
C11 Th1 2.891(3) .
C12 C13 1.420(5) .
C12 C17 1.506(6) .
C12 Th1 2.860(4) .
C13 C14 1.420(5) .
C13 C18 1.508(5) .
C13 Th1 2.831(4) .
C14 C15 1.426(5) .
C14 C19 1.508(5) .
C14 Th1 2.891(4) .
C15 C20 1.514(6) .
C15 Th1 2.924(4) .
C16 H16A 0.9800 .
C16 H16B 0.9800 .
C16 H16C 0.9800 .
C17 H17A 0.9800 .
C17 H17B 0.9800 .
C17 H17C 0.9800 .
C18 H18A 0.9800 .
C18 H18B 0.9800 .
C18 H18C 0.9800 .
C19 H19A 0.9800 .
C19 H19B 0.9800 .
C19 H19C 0.9800 .
C20 H20A 0.9800 .
C20 H20B 0.9800 .
C20 H20C 0.9800 .
C21 C22 1.376(5) .
C21 C25 1.487(5) .
C21 Th1 2.545(3) .
C22 C23 1.484(5) .
C22 C31 1.523(5) .
C23 C24 1.384(5) .
C23 C37 1.505(5) .
C24 N1 1.389(4) .
C24 C43 1.507(5) .
C25 C26 1.404(5) .
C25 C30 1.410(5) .
C26 C27 1.387(5) .
C26 H26 0.9500 .
C27 C28 1.384(5) .
C27 H27 0.9500 .
C28 C29 1.390(5) .
C28 H28 0.9500 .
C29 C30 1.384(5) .
C29 H29 0.9500 .
C30 H30 0.9500 .
C31 C36 1.401(5) .
C31 C32 1.402(5) .
C32 C33 1.390(5) .
C32 H32 0.9500 .
C33 C34 1.381(5) .
C33 H33 0.9500 .
C34 C35 1.385(6) .
C34 H34 0.9500 .
C35 C36 1.390(5) .
C35 H35 0.9500 .
C36 H36 0.9500 .
C37 C42 1.390(5) .
C37 C38 1.405(5) .
C38 C39 1.386(5) .
C38 H38 0.9500 .
C39 C40 1.385(5) .
C39 H39 0.9500 .
C40 C41 1.387(5) .
C40 H40 0.9500 .
C41 C42 1.397(5) .
C41 H41 0.9500 .
C42 H42 0.9500 .
C43 C44 1.393(5) .
C43 C48 1.399(5) .
C44 C45 1.401(5) .
C44 H44 0.9500 .
C45 C46 1.383(5) .
C45 H45 0.9500 .
C46 C47 1.395(5) .
C46 H46 0.9500 .
C47 C48 1.389(5) .
C47 H47 0.9500 .
C48 H48 0.9500 .
C49 N2 1.308(5) .
C49 Si1 1.883(4) .
C49 H49 0.9500 .
C50 Si1 1.863(4) .
C50 H50A 0.9800 .
C50 H50B 0.9800 .
C50 H50C 0.9800 .
C51 Si1 1.872(4) .
C51 H51A 0.9800 .
C51 H51B 0.9800 .
C51 H51C 0.9800 .
C52 Si1 1.862(4) .
C52 H52A 0.9800 .
C52 H52B 0.9800 .
C52 H52C 0.9800 .
C53 C54 1.362(7) .
C53 C55 1.381(7) 3_667
C53 H53 0.9500 .
C54 C55 1.363(7) .
C54 H54 0.9500 .
C55 C53 1.381(7) 3_667
C55 H55 0.9500 .
N1 N2 1.381(4) .
N1 Th1 2.298(3) .
N2 Th1 2.528(3) .
